data_7203871
loop_
_publ_author_name
'Kuhn, Norbert'
'Kotowski, Heike'
'Steimann, Manfred'
'Speiser, Bernd'
'W\"urde, Marc'
'Henkel, Gerald'

_publ_section_title
;
 Synthesis, oxidation and protonation of octamethyl-1,1'-bipyrrole
;
_journal_issue 2
_journal_name_full 'Journal of the Chemical Society, Perkin Transactions 2'
_journal_page_first 353
_journal_paper_doi 10.1039/a905603c
_journal_year 2000
_chemical_formula_sum 'C16 H24 N2'
_chemical_formula_weight 244.37
_chemical_name_systematic
; 
 ? 
;
_space_group_IT_number 61
_symmetry_cell_setting orthorhombic
_symmetry_space_group_name_Hall '-P 2ac 2ab'
_symmetry_space_group_name_H-M 'P b c a'
_atom_sites_solution_hydrogens geom
_atom_sites_solution_primary direct
_atom_sites_solution_secondary difmap
_audit_creation_method SHELXL-97
_cell_angle_alpha 90.00
_cell_angle_beta 90.00
_cell_angle_gamma 90.00
_cell_formula_units_Z 8
_cell_length_a 8.4201(17)
_cell_length_b 16.681(3)
_cell_length_c 21.656(4)
_cell_measurement_reflns_used 25
_cell_measurement_temperature 293(2)
_cell_measurement_theta_max 30
_cell_measurement_theta_min 15
_cell_volume 3041.7(10)
_computing_cell_refinement 'Bruker XSCANS'
_computing_data_collection 'Bruker XSCANS'
_computing_data_reduction 'Bruker SHELXTL'
_computing_molecular_graphics 'Bruker SHELXTL'
_computing_publication_material 'Bruker SHELXTL'
_computing_structure_refinement 'SHELXL-97 (Sheldrick, 1997)'
_computing_structure_solution 'SHELXS-97 (Sheldrick, 1990)'
_diffrn_ambient_temperature 293(2)
_diffrn_measured_fraction_theta_full 0.999
_diffrn_measured_fraction_theta_max 0.999
_diffrn_measurement_device_type 'Bruker P4'
_diffrn_measurement_method '\w scans'
_diffrn_radiation_monochromator graphite
_diffrn_radiation_source 'fine-focus sealed tube'
_diffrn_radiation_type MoK\a
_diffrn_radiation_wavelength 0.71073
_diffrn_reflns_av_R_equivalents 0.0429
_diffrn_reflns_av_sigmaI/netI 0.0449
_diffrn_reflns_limit_h_max 10
_diffrn_reflns_limit_h_min -10
_diffrn_reflns_limit_k_max 0
_diffrn_reflns_limit_k_min -19
_diffrn_reflns_limit_l_max 25
_diffrn_reflns_limit_l_min -25
_diffrn_reflns_number 10124
_diffrn_reflns_theta_full 25.02
_diffrn_reflns_theta_max 25.02
_diffrn_reflns_theta_min 2.44
_diffrn_standards_interval_count 48
_diffrn_standards_number 2
_exptl_absorpt_coefficient_mu 0.063
_exptl_absorpt_correction_type none
_exptl_crystal_colour colorless
_exptl_crystal_density_diffrn 1.067
_exptl_crystal_density_method 'not measured'
_exptl_crystal_description quader
_exptl_crystal_F_000 1072
_exptl_crystal_size_max 0.30
_exptl_crystal_size_mid 0.25
_exptl_crystal_size_min 0.25
_refine_diff_density_max 0.145
_refine_diff_density_min -0.131
_refine_diff_density_rms 0.030
_refine_ls_extinction_coef 0.0057(9)
_refine_ls_extinction_expression Fc^*^=kFc[1+0.001xFc^2^\l^3^/sin(2\q)]^-1/4^
_refine_ls_extinction_method SHELXL
_refine_ls_goodness_of_fit_ref 1.281
_refine_ls_hydrogen_treatment mixed
_refine_ls_matrix_type full
_refine_ls_number_parameters 260
_refine_ls_number_reflns 2678
_refine_ls_number_restraints 0
_refine_ls_restrained_S_all 1.281
_refine_ls_R_factor_all 0.0645
_refine_ls_R_factor_gt 0.0366
_refine_ls_shift/su_max 0.000
_refine_ls_shift/su_mean 0.000
_refine_ls_structure_factor_coef Fsqd
_refine_ls_weighting_details
; calc 
 [0.00000+1.00000exp(5.00(sin\q/\l)^2^)]/ 
   [\s^2^(Fo^2^)+0.0000+0.0000*P+(0.0631P)^2^+0.0000sin\q/\l] 
 where P = 0.33333Fo^2^ + 0.66667Fc^2^ 
;
_refine_ls_weighting_scheme calc
_refine_ls_wR_factor_gt 0.0930
_refine_ls_wR_factor_ref 0.1043
_reflns_number_gt 1655
_reflns_number_total 2678
_reflns_threshold_expression >2sigma(I)
_cod_data_source_file a905603c.txt
_cod_data_source_block koto_5
_cod_depositor_comments
;
The following automatic conversions were performed:
'_symmetry_cell_setting' value 'Orthorhombic' changed to 'orthorhombic'
according to '/home/saulius/struct/CIF-dictionaries/cif_core.dic'
dictionary named 'cif_core.dic' version 2.4.1 from 2010-06-29.

Automatic conversion script
Id: cif_fix_enum 1527 2010-12-29 10:47:43Z saulius 
;
_cod_original_cell_volume 3041.8(11)
_cod_original_sg_symbol_H-M Pbca
_cod_database_code 7203871

loop_
_symmetry_equiv_pos_as_xyz
'x, y, z'
'-x+1/2, -y, z+1/2'
'-x, y+1/2, -z+1/2'
'x+1/2, -y+1/2, -z'
'-x, -y, -z'
'x-1/2, y, -z-1/2'
'x, -y-1/2, z-1/2'
'-x-1/2, y-1/2, z'

loop_
_atom_site_label
_atom_site_type_symbol
_atom_site_fract_x
_atom_site_fract_y
_atom_site_fract_z
_atom_site_U_iso_or_equiv
_atom_site_adp_type
_atom_site_occupancy
_atom_site_symmetry_multiplicity
_atom_site_calc_flag
_atom_site_refinement_flags
_atom_site_disorder_assembly
_atom_site_disorder_group
N1 N 0.05236(17) 0.83403(9) 0.39179(6) 0.0378(4) Uani 1 1 d . . .
N2 N 0.16889(16) 0.78429(8) 0.36877(6) 0.0346(3) Uani 1 1 d . . .
C1 C 0.0111(2) 0.83859(10) 0.45385(8) 0.0391(4) Uani 1 1 d . . .
C2 C -0.0982(2) 0.89833(10) 0.45850(8) 0.0408(4) Uani 1 1 d . . .
C3 C -0.1222(2) 0.93160(10) 0.39820(8) 0.0382(4) Uani 1 1 d . . .
C4 C -0.02784(19) 0.89088(10) 0.35763(8) 0.0349(4) Uani 1 1 d . . .
C5 C 0.0857(3) 0.78430(16) 0.50011(10) 0.0599(6) Uani 1 1 d . . .
H5A H 0.025(3) 0.7851(16) 0.5398(13) 0.085(8) Uiso 1 1 d . . .
H5B H 0.201(4) 0.7994(19) 0.5099(14) 0.107(10) Uiso 1 1 d . . .
H5C H 0.084(4) 0.727(2) 0.4898(16) 0.131(13) Uiso 1 1 d . . .
C6 C -0.1788(3) 0.92620(15) 0.51669(12) 0.0594(6) Uani 1 1 d . . .
H6A H -0.298(4) 0.9279(17) 0.5110(13) 0.092(9) Uiso 1 1 d . . .
H6B H -0.139(4) 0.9793(18) 0.5320(12) 0.093(9) Uiso 1 1 d . . .
H6C H -0.166(4) 0.8872(18) 0.5497(14) 0.097(9) Uiso 1 1 d . . .
C7 C -0.2282(3) 1.00137(13) 0.38365(14) 0.0569(6) Uani 1 1 d . . .
H7A H -0.332(4) 0.9968(16) 0.4035(12) 0.086(8) Uiso 1 1 d . . .
H7B H -0.176(3) 1.0531(17) 0.3997(12) 0.087(8) Uiso 1 1 d . . .
H7C H -0.241(3) 1.0080(18) 0.3416(14) 0.094(10) Uiso 1 1 d . . .
C8 C -0.0069(3) 0.89646(13) 0.28937(9) 0.0481(5) Uani 1 1 d . . .
H8A H -0.064(3) 0.9442(15) 0.2743(10) 0.066(6) Uiso 1 1 d . . .
H8B H -0.051(3) 0.8500(15) 0.2683(10) 0.066(7) Uiso 1 1 d . . .
H8C H 0.098(3) 0.9010(15) 0.2778(12) 0.074(8) Uiso 1 1 d . . .
C9 C 0.3279(2) 0.80455(10) 0.36439(7) 0.0338(4) Uani 1 1 d . . .
C10 C 0.4036(2) 0.73909(10) 0.34021(7) 0.0341(4) Uani 1 1 d . . .
C11 C 0.2879(2) 0.67771(10) 0.33066(7) 0.0351(4) Uani 1 1 d . . .
C12 C 0.14366(19) 0.70695(10) 0.34875(7) 0.0343(4) Uani 1 1 d . . .
C13 C 0.3869(3) 0.88413(13) 0.38505(11) 0.0521(5) Uani 1 1 d . . .
H13A H 0.366(4) 0.8956(18) 0.4274(15) 0.104(10) Uiso 1 1 d . . .
H13B H 0.347(4) 0.9247(19) 0.3638(14) 0.095(9) Uiso 1 1 d . . .
H13C H 0.502(4) 0.886(2) 0.3798(14) 0.113(11) Uiso 1 1 d . . .
C14 C 0.5779(2) 0.73164(15) 0.32763(10) 0.0506(5) Uani 1 1 d . . .
H14A H 0.628(3) 0.6824(16) 0.3488(12) 0.080(8) Uiso 1 1 d . . .
H14B H 0.603(3) 0.7300(14) 0.2818(12) 0.070(7) Uiso 1 1 d . . .
H14C H 0.636(3) 0.7790(17) 0.3426(11) 0.077(8) Uiso 1 1 d . . .
C15 C 0.3201(3) 0.59482(12) 0.30685(11) 0.0526(5) Uani 1 1 d . . .
H15A H 0.374(3) 0.5600(17) 0.3363(13) 0.090(9) Uiso 1 1 d . . .
H15B H 0.374(4) 0.592(2) 0.2682(18) 0.134(13) Uiso 1 1 d . . .
H15C H 0.212(5) 0.567(2) 0.2957(17) 0.140(13) Uiso 1 1 d . . .
C16 C -0.0173(3) 0.67046(15) 0.35047(12) 0.0560(5) Uani 1 1 d . . .
H16A H -0.016(3) 0.612(2) 0.3385(13) 0.103(10) Uiso 1 1 d . . .
H16B H -0.069(4) 0.680(2) 0.3905(16) 0.113(11) Uiso 1 1 d . . .
H16C H -0.085(3) 0.6966(16) 0.3236(12) 0.082(8) Uiso 1 1 d . . .

loop_
_atom_site_aniso_label
_atom_site_aniso_U_11
_atom_site_aniso_U_22
_atom_site_aniso_U_33
_atom_site_aniso_U_23
_atom_site_aniso_U_13
_atom_site_aniso_U_12
N1 0.0365(8) 0.0384(8) 0.0385(7) 0.0005(6) 0.0053(6) 0.0103(6)
N2 0.0300(7) 0.0309(7) 0.0429(8) -0.0026(6) 0.0042(6) 0.0032(6)
C1 0.0398(9) 0.0394(9) 0.0382(9) 0.0018(7) 0.0064(7) 0.0006(8)
C2 0.0403(9) 0.0315(9) 0.0505(10) -0.0042(7) 0.0139(8) -0.0053(8)
C3 0.0319(9) 0.0260(8) 0.0567(10) -0.0013(7) 0.0028(8) -0.0021(7)
C4 0.0323(8) 0.0298(8) 0.0426(9) 0.0018(7) -0.0037(7) -0.0001(7)
C5 0.0705(15) 0.0635(15) 0.0456(11) 0.0144(10) 0.0046(10) 0.0098(12)
C6 0.0663(15) 0.0484(12) 0.0636(14) -0.0132(11) 0.0296(12) -0.0068(11)
C7 0.0470(13) 0.0327(10) 0.0908(18) 0.0040(11) 0.0056(12) 0.0072(9)
C8 0.0589(14) 0.0425(11) 0.0428(11) 0.0011(8) -0.0057(9) 0.0013(10)
C9 0.0318(8) 0.0334(8) 0.0363(8) 0.0029(7) -0.0004(7) -0.0017(7)
C10 0.0319(9) 0.0374(9) 0.0330(8) 0.0061(6) 0.0011(7) 0.0050(7)
C11 0.0437(10) 0.0295(8) 0.0322(8) 0.0028(6) -0.0008(7) 0.0052(7)
C12 0.0346(9) 0.0300(8) 0.0382(9) 0.0019(6) -0.0012(6) -0.0019(7)
C13 0.0565(13) 0.0392(10) 0.0606(13) -0.0030(10) -0.0032(11) -0.0107(10)
C14 0.0352(10) 0.0650(13) 0.0515(11) 0.0095(10) 0.0059(8) 0.0095(10)
C15 0.0733(15) 0.0338(10) 0.0507(12) -0.0021(8) 0.0025(11) 0.0124(10)
C16 0.0444(11) 0.0557(13) 0.0681(14) -0.0007(11) -0.0003(10) -0.0153(10)

loop_
_atom_type_symbol
_atom_type_description
_atom_type_scat_dispersion_real
_atom_type_scat_dispersion_imag
_atom_type_scat_source
C C 0.0033 0.0016 'International Tables Vol C Tables 4.2.6.8 and 6.1.1.4'
H H 0.0000 0.0000 'International Tables Vol C Tables 4.2.6.8 and 6.1.1.4'
N N 0.0061 0.0033 'International Tables Vol C Tables 4.2.6.8 and 6.1.1.4'

loop_
_geom_angle_atom_site_label_1
_geom_angle_atom_site_label_2
_geom_angle_atom_site_label_3
_geom_angle
_geom_angle_site_symmetry_1
_geom_angle_site_symmetry_3
_geom_angle_publ_flag
N2 N1 C4 124.63(13) . . ?
N2 N1 C1 124.09(13) . . ?
C4 N1 C1 111.01(13) . . ?
C12 N2 N1 124.60(14) . . ?
C12 N2 C9 110.88(13) . . ?
N1 N2 C9 124.49(14) . . ?
C2 C1 N1 106.30(15) . . ?
C2 C1 C5 132.93(17) . . ?
N1 C1 C5 120.77(16) . . ?
C1 C2 C3 108.16(15) . . ?
C1 C2 C6 126.40(19) . . ?
C3 C2 C6 125.43(18) . . ?
C4 C3 C2 108.17(15) . . ?
C4 C3 C7 126.65(18) . . ?
C2 C3 C7 125.14(18) . . ?
C3 C4 N1 106.35(14) . . ?
C3 C4 C8 132.49(17) . . ?
N1 C4 C8 121.11(16) . . ?
C10 C9 N2 106.37(14) . . ?
C10 C9 C13 132.21(17) . . ?
N2 C9 C13 121.40(16) . . ?
C9 C10 C11 108.05(15) . . ?
C9 C10 C14 126.31(17) . . ?
C11 C10 C14 125.62(16) . . ?
C12 C11 C10 107.99(15) . . ?
C12 C11 C15 126.03(18) . . ?
C10 C11 C15 125.96(17) . . ?
C11 C12 N2 106.71(14) . . ?
C11 C12 C16 132.20(17) . . ?
N2 C12 C16 121.09(17) . . ?

loop_
_geom_bond_atom_site_label_1
_geom_bond_atom_site_label_2
_geom_bond_distance
_geom_bond_site_symmetry_2
_geom_bond_publ_flag
N1 N2 1.3783(19) . ?
N1 C4 1.379(2) . ?
N1 C1 1.390(2) . ?
N2 C12 1.378(2) . ?
N2 C9 1.384(2) . ?
C1 C2 1.360(2) . ?
C1 C5 1.490(3) . ?
C2 C3 1.433(3) . ?
C2 C6 1.505(3) . ?
C3 C4 1.365(2) . ?
C3 C7 1.501(3) . ?
C4 C8 1.492(3) . ?
C9 C10 1.369(2) . ?
C9 C13 1.486(3) . ?
C10 C11 1.428(2) . ?
C10 C14 1.498(3) . ?
C11 C12 1.366(2) . ?
C11 C15 1.501(3) . ?
C12 C16 1.486(3) . ?

loop_
_cod_related_entry_id
_cod_related_entry_database
_cod_related_entry_code
1 ChemSpider 8880826
